data_2009825
loop_
_publ_author_name
'Burgarcic, Z.'
'L\"ovqvist, K.'
'Oskarsson, A.'

_publ_section_title
;
 [{PtCl(dmso)}~2~(\m-OH)~2~]
;
_journal_issue 7
_journal_name_full 'Acta Crystallographica Section C'
_journal_page_first 1028
_journal_page_last 1031
_journal_paper_doi 10.1107/S0108270193011989
_journal_volume 50
_journal_year 1994
_chemical_formula_sum 'C4 H14 Cl2 O4 Pt2 S2'
_chemical_formula_weight 651.34
_space_group_IT_number 61
_symmetry_cell_setting orthorhombic
_symmetry_space_group_name_Hall '-P 2ac 2ab'
_symmetry_space_group_name_H-M 'P b c a'
_atom_type_scat_source IntTabIV
_cell_angle_alpha 90.
_cell_angle_beta 90.
_cell_angle_gamma 90.
_cell_formula_units_Z 8
_cell_length_a 11.487(2)
_cell_length_b 12.0670(10)
_cell_length_c 18.967(3)
_cell_measurement_reflns_used 25
_cell_measurement_temperature 295(2)
_cell_measurement_theta_max 22.6
_cell_measurement_theta_min 6.4
_cell_volume 2629.1(7)
_diffrn_measurement_device 'Enraf-Nonius CAD-4'
_diffrn_measurement_method \w-2\q
_diffrn_radiation_type MoK\a
_diffrn_radiation_wavelength 0.71069
_diffrn_reflns_av_R_equivalents ' 0.0082 (based on standard reflections)'
_diffrn_reflns_limit_h_max 14
_diffrn_reflns_limit_h_min 0
_diffrn_reflns_limit_k_max 14
_diffrn_reflns_limit_k_min 0
_diffrn_reflns_limit_l_max 23
_diffrn_reflns_limit_l_min 0
_diffrn_reflns_number 2571
_diffrn_reflns_theta_max 28
_diffrn_standards_decay_% <2.5
_diffrn_standards_interval_time 120
_diffrn_standards_number 2
_exptl_absorpt_coefficient_mu 22.19
_exptl_absorpt_correction_T_max 0.2182
_exptl_absorpt_correction_T_min 0.0978
_exptl_absorpt_correction_type integration
_exptl_crystal_colour yellow
_exptl_crystal_density_diffrn 3.29
_exptl_crystal_description prism
_exptl_crystal_size_max 0.2
_exptl_crystal_size_mid 0.18
_exptl_crystal_size_min 0.12
_refine_diff_density_max 2.27
_refine_diff_density_min -1.89
_refine_ls_extinction_coef 10130.000000
_refine_ls_extinction_method 'Becker & Coppens'
_refine_ls_goodness_of_fit_obs 1.09
_refine_ls_hydrogen_treatment noref
_refine_ls_number_parameters 118
_refine_ls_number_reflns 1497
_refine_ls_R_factor_obs 0.038
_refine_ls_shift/esd_max 0.06
_refine_ls_structure_factor_coef F
_refine_ls_weighting_details 'w = 1/[\s^2^/4|F~o~|^2^ + 0.03|F~o~|^2^ + 8.0]'
_refine_ls_weighting_scheme calc
_refine_ls_wR_factor_obs 0.048
_reflns_number_observed 1497
_reflns_number_total 2511
_reflns_observed_criterion I>2\s(I)
_cod_data_source_file ab1105.cif
_cod_data_source_block ab1105_structure_1_of_1
_cod_depositor_comments
;
 Marking attached hydrogen atoms.

 Antanas Vaitkus,
 2017-08-07

The following automatic conversions were performed:

'_cell_measurement_temperature' value 'Room temperature' was changed
to '295(2)' - the room/ambient temperature average [293;298] in
Kelvins(K) was taken.

Automatic conversion script
Id: cif_fix_values 1646 2011-03-28 12:23:43Z adriana 

The following automatic conversions were performed:

'_cell_measurement_temperature' value 'Room temperature' was changed
to '295(2)' - the room/ambient temperature average [293;298] in
Kelvins(K) was taken.

Automatic conversion script
Id: cif_fix_values 1715 2011-07-08 13:25:40Z adriana 

The following automatic conversions were performed:

'_refine_ls_weighting_scheme' value ' w = 1/[\s^2^/4|F~o~|^2^ +
0.03|F~o~|^2^ + 8.0]' was changed to 'calc'. New tag
'_refine_ls_weighting_details' was created. The value of the new tag
was set to 'w = 1/[\s^2^/4|F~o~|^2^ + 0.03|F~o~|^2^ + 8.0]'.

Automatic conversion script
Id: cif_fix_values 3143 2015-03-26 13:38:13Z robertas 
;
_cod_original_cell_volume 2629.0(5)
_cod_database_code 2009825

loop_
_symmetry_equiv_pos_as_xyz
x,y,z
-x,-y,-z
1/2+x,y,1/2-z
-1/2-x,-y,-1/2+z
x,1/2-y,1/2+z
-x,-1/2+y,-1/2-z
1/2-x,1/2+y,z
-1/2+x,-1/2-y,-z

loop_
_atom_site_label
_atom_site_fract_x
_atom_site_fract_y
_atom_site_fract_z
_atom_site_U_iso_or_equiv
_atom_site_attached_hydrogens
Pt(1) .39283(6) .14494(5) .03570(3) .0216(2) 0
Pt(2) .35819(6) .00699(5) -.09738(3) .0238(2) 0
O(1) .4731(10) .1228(8) -.0598(6) .026(4) 1
O(2) .3357(10) -.0123(8) .0103(5) .024(4) 1
Cl(1) .2961(5) .1543(4) .1402(2) .040(2) 0
Cl(2) .2148(4) -.1165(4) -.1278(3) .035(2) 0
S(1) .4607(4) .3118(3) .0490(2) .0250(10) 0
S(2) .4019(4) .0429(4) -.2065(2) .033(2) 0
O(11) .3760(11) .4002(9) .0581(7) .039(5) 0
C(11) .552(2) .3405(15) -.0226(9) .041(7) 3
C(12) .5556(17) .3217(14) .1207(10) .036(7) 3
O(21) .4974(14) .1243(12) -.2165(8) .058(6) 0
C(21) .4403(18) -.0808(16) -.2530(10) .043(7) 3
C(22) .2785(18) .0928(16) -.2527(10) .045(8) 3

loop_
_geom_angle_atom_site_label_1
_geom_angle_atom_site_label_2
_geom_angle_atom_site_label_3
_geom_angle_site_symmetry_1
_geom_angle_site_symmetry_3
_geom_angle
_geom_angle_publ_flag
Cl(1) Pt(1) S(1) . . 91.6(2) yes
S(1) Pt(1) O(1) . . 93.5(3) yes
O(1) Pt(1) O(2) . . 79.5(4) yes
O(2) Pt(1) Cl(1) . . 95.4(3) yes
Cl(1) Pt(1) O(1) . . 174.8(3) yes
S(1) Pt O(2) . . 172.9(3) yes
Pt(1) S(1) O(11) . . 116.9(5) yes
Pt(1) S(1) C(11) . . 108.0(6) yes
Pt(1) S(1) C(12) . . 112.1(6) yes
O(11) S(1) C(11) . . 110.4(9) yes
O(11) S(1) C(12) . . 106.0(8) yes
C(11) S(1) C(12) . . 102.0(10) yes
Pt(1) O(1) Pt(2) . . 96.1(5) yes
Cl(2) Pt(2) S(2) . . 93.2(2) yes
S(2) Pt(2) O(1) . . 92.7(3) yes
O(1) Pt(2) O(2) . . 79.3(4) yes
O(2) Pt(1) Cl(2) . . 94.9(3) yes
Cl(2) Pt(1) O(1) . . 172.8(3) yes
S(2) Pt O(2) . . 171.9(3) yes
Pt(2) S(2) O(21) . . 115.1(6) yes
Pt(2) S(2) C(21) . . 111.1(7) yes
Pt(2) S(2) C(22) . . 110.7(7) yes
O(21) S(2) C(21) . . 107.9(9) yes
O(21) S(2) C(22) . . 107.6(9) yes
C(21) S(2) C(22) . . 103.7(9) yes
Pt(1) O(2) Pt(2) . . 95.0(4) yes
O(1) O(2) O(11) 2_655 7_545 113.7(5) yes

loop_
_geom_bond_atom_site_label_1
_geom_bond_atom_site_label_2
_geom_bond_site_symmetry_2
_geom_bond_distance
_geom_bond_publ_flag
Pt(1) O(1) . 2.049(11) yes
Pt(1) O(2) . 2.065(10) yes
Pt(1) S(1) . 2.174(4) yes
Pt(1) Cl(1) . 2.274(5) yes
S(1) O(11) . 1.450(10) yes
S(1) C(11) . 1.75(2) yes
S(1) C(12) . 1.75(2) yes
Pt(1) Pt(2) . 3.0496(9) yes
Pt(1) Pt(2) 2_655 3.5930(10) yes
Pt(2) O(1) . 2.050(11) yes
Pt(2) O(2) . 2.072(10) yes
Pt(2) S(2) . 2.174(4) yes
Pt(2) Cl(2) . 2.295(5) yes
S(2) O(21) . 1.470(10) yes
S(2) C(21) . 1.78(2) yes
S(2) C(22) . 1.77(2) yes
O(1) O(2) . 2.63(2) yes
O(1) Pt(1) . 2.049(11) no
O(1) Pt(2) . 2.050(11) no
O(1) O(2) 2_655 2.735(17) yes
O(1) C(11) . 2.87(2) no
O(1) O(21) . 2.987(18) no
O(2) Pt(1) . 2.064(10) no
O(2) Pt(2) . 2.072(10) no
O(2) O(11) 7_545 2.801(18) yes
Cl(1) Pt(1) . 2.274(5) no
Cl(2) Pt(2) . 2.295(5) no
S(1) Pt(1) . 2.174(4) no
S(2) Pt(2) . 2.171(4) no
O(11) C(12) . 2.56(2) no
O(11) C(11) . 2.64(3) no
C(11) C(12) . 2.73(3) no
O(21) C(22) . 2.63(3) no
O(21) C(21) . 2.65(3) no
C(21) C(22) . 2.80(3) no
